data_7237029
loop_
_publ_author_name
'Krompiec, Michal P.'
'Baxter, Sean N.'
'Klimareva, Elena L.'
'Yufit, Dmitry S.'
'Congrave, Daniel G.'
'Britten, Thomas K.'
'Perepichka, Igor F.'

_publ_section_title
;
 3,4-Phenylenedioxythiophenes (PheDOTs) functionalized with
 electron-withdrawing groups and their analogs for organic electronics
;
_journal_issue 14
_journal_name_full 'Journal of Materials Chemistry C'
_journal_page_first 3743
_journal_paper_doi 10.1039/C7TC05227H
_journal_volume 6
_journal_year 2018
_chemical_formula_moiety 'C12 H6 N2 O2 S'
_chemical_formula_sum 'C12 H6 N2 O2 S'
_chemical_formula_weight 242.25
_space_group_crystal_system monoclinic
_space_group_IT_number 14
_space_group_name_Hall '-P 2yn'
_space_group_name_H-M_alt 'P 1 21/n 1'
_atom_sites_solution_hydrogens geom
_atom_sites_solution_primary direct
_atom_sites_solution_secondary difmap
_audit_creation_date 2015-01-19
_audit_creation_method
;
Olex2 1.2-beta
(compiled 2015.01.12 svn.r3133 for OlexSys, GUI svn.r4987)
;
_audit_update_record
;
2017-06-01 deposited with the CCDC.
2018-01-02 downloaded from the CCDC.
;
_cell_angle_alpha 90.00
_cell_angle_beta 92.714(3)
_cell_angle_gamma 90.00
_cell_formula_units_Z 4
_cell_length_a 4.43002(16)
_cell_length_b 21.1250(7)
_cell_length_c 10.8195(3)
_cell_measurement_reflns_used 3195
_cell_measurement_temperature 120.0
_cell_measurement_theta_max 30.8600
_cell_measurement_theta_min 2.0970
_cell_volume 1011.40(6)
_computing_cell_refinement
;
CrysAlisPro, Agilent Technologies,
Version 1.171.36.32 (release 02-08-2013 CrysAlis171 .NET)
(compiled Aug  2 2013,16:46:58)
;
_computing_data_collection
;
CrysAlisPro, Agilent Technologies,
Version 1.171.36.32 (release 02-08-2013 CrysAlis171 .NET)
(compiled Aug  2 2013,16:46:58)
;
_computing_data_reduction
;
CrysAlisPro, Agilent Technologies,
Version 1.171.36.32 (release 02-08-2013 CrysAlis171 .NET)
(compiled Aug  2 2013,16:46:58)
;
_computing_molecular_graphics 'Olex2 (Dolomanov et al., 2009)'
_computing_publication_material 'Olex2 (Dolomanov et al., 2009)'
_computing_structure_refinement 'XL (Sheldrick, 2008)'
_computing_structure_solution 'XS (Sheldrick, 2008)'
_diffrn_ambient_temperature 120.0
_diffrn_detector CCD
_diffrn_detector_area_resol_mean 16.1511
_diffrn_detector_type Sapphire3
_diffrn_measured_fraction_theta_full 1.000
_diffrn_measured_fraction_theta_max 1.000
_diffrn_measurement_details
;
#__ type_ start__ end____ width___ exp.time_
  1 omega  -44.00   38.00   1.0000   15.0000
omega____ theta____ kappa____ phi______ frames
    -      -28.3337   57.0000   30.0000 82

#__ type_ start__ end____ width___ exp.time_
  2 omega  -99.00   14.00   1.0000   15.0000
omega____ theta____ kappa____ phi______ frames
    -      -28.3337  -19.0000 -150.0000 113

#__ type_ start__ end____ width___ exp.time_
  3 omega  -81.00  -11.00   1.0000   15.0000
omega____ theta____ kappa____ phi______ frames
    -      -28.3337  131.0000   34.0000 70

#__ type_ start__ end____ width___ exp.time_
  4 omega  -98.00  -16.00   1.0000   15.0000
omega____ theta____ kappa____ phi______ frames
    -      -28.3337  -77.0000 -180.0000 82

#__ type_ start__ end____ width___ exp.time_
  5 omega  -80.00  -48.00   1.0000   15.0000
omega____ theta____ kappa____ phi______ frames
    -      -28.3337  178.0000   60.0000 32

#__ type_ start__ end____ width___ exp.time_
  6 omega   40.00   88.00   1.0000   15.0000
omega____ theta____ kappa____ phi______ frames
    -       28.9587 -131.0000  -35.0000 48

#__ type_ start__ end____ width___ exp.time_
  7 omega -104.00  -35.00   1.0000   15.0000
omega____ theta____ kappa____ phi______ frames
    -      -28.3337 -178.0000  150.0000 69

#__ type_ start__ end____ width___ exp.time_
  8 omega  -98.00   -3.00   1.0000   15.0000
omega____ theta____ kappa____ phi______ frames
    -      -28.3337  -77.0000  150.0000 95

#__ type_ start__ end____ width___ exp.time_
  9 omega  -97.00   -7.00   1.0000   15.0000
omega____ theta____ kappa____ phi______ frames
    -      -28.3337  -57.0000   30.0000 90
;
_diffrn_measurement_device '3-circle diffractometer'
_diffrn_measurement_device_type 'Xcalibur, Sapphire3'
_diffrn_measurement_method \w-scan
_diffrn_orient_matrix_UB_11 -0.0021687000
_diffrn_orient_matrix_UB_12 -0.0335550000
_diffrn_orient_matrix_UB_13 -0.0023406000
_diffrn_orient_matrix_UB_21 -0.1600654000
_diffrn_orient_matrix_UB_22 0.0003986000
_diffrn_orient_matrix_UB_23 0.0010670000
_diffrn_orient_matrix_UB_31 -0.0101249000
_diffrn_orient_matrix_UB_32 0.0012124000
_diffrn_orient_matrix_UB_33 -0.0655304000
_diffrn_radiation_collimation monochromator
_diffrn_radiation_monochromator graphite
_diffrn_radiation_type MoK\a
_diffrn_radiation_wavelength 0.71073
_diffrn_reflns_av_R_equivalents 0.0634
_diffrn_reflns_av_unetI/netI 0.0498
_diffrn_reflns_limit_h_max 6
_diffrn_reflns_limit_h_min -6
_diffrn_reflns_limit_k_max 28
_diffrn_reflns_limit_k_min -28
_diffrn_reflns_limit_l_max 14
_diffrn_reflns_limit_l_min -14
_diffrn_reflns_number 14911
_diffrn_reflns_theta_full 29.00
_diffrn_reflns_theta_max 29.00
_diffrn_reflns_theta_min 1.93
_diffrn_source 'Enhance (Mo) X-ray Source'
_diffrn_source_type 'sealed tube'
_exptl_absorpt_coefficient_mu 0.308
_exptl_absorpt_correction_T_max 1.00000
_exptl_absorpt_correction_T_min 0.84085
_exptl_absorpt_correction_type multi-scan
_exptl_absorpt_process_details
;
CrysAlisPro, Agilent Technologies,
Version 1.171.36.32 (release 02-08-2013 CrysAlis171 .NET)
(compiled Aug  2 2013,16:46:58)
Empirical absorption correction using spherical harmonics,
 implemented in SCALE3 ABSPACK scaling algorithm.
;
_exptl_crystal_colour 'clear light yellow'
_exptl_crystal_colour_lustre clear
_exptl_crystal_colour_modifier light
_exptl_crystal_colour_primary yellow
_exptl_crystal_density_diffrn 1.591
_exptl_crystal_density_method 'not measured'
_exptl_crystal_description needle
_exptl_crystal_F_000 496
_exptl_crystal_size_max 0.4031
_exptl_crystal_size_mid 0.0659
_exptl_crystal_size_min 0.0524
_refine_diff_density_max 0.422
_refine_diff_density_min -0.325
_refine_diff_density_rms 0.066
_refine_ls_extinction_method none
_refine_ls_goodness_of_fit_ref 1.018
_refine_ls_hydrogen_treatment refall
_refine_ls_matrix_type full
_refine_ls_number_parameters 178
_refine_ls_number_reflns 2675
_refine_ls_number_restraints 0
_refine_ls_restrained_S_all 1.018
_refine_ls_R_factor_all 0.0637
_refine_ls_R_factor_gt 0.0438
_refine_ls_shift/su_max 0.001
_refine_ls_shift/su_mean 0.000
_refine_ls_structure_factor_coef Fsqd
_refine_ls_weighting_details 'calc w=1/[\s^2^(Fo^2^)+(0.0400P)^2^+0.4400P] where P=(Fo^2^+2Fc^2^)/3'
_refine_ls_weighting_scheme calc
_refine_ls_wR_factor_gt 0.0931
_refine_ls_wR_factor_ref 0.1033
_reflns_number_gt 2083
_reflns_number_total 2675
_reflns_threshold_expression >2sigma(I)
_cod_data_source_file c7tc05227h2.cif
_cod_data_source_block QxDOT_iper3b
_cod_database_code 7237029
_chemical_oxdiff_formula 'C12 H6 N2 O2 S1'
_reflns_odcompleteness_completeness 99.97
_reflns_odcompleteness_iscentric 1
_reflns_odcompleteness_theta 31.44
_olex2_refinement_description
;
;
_olex2_submission_special_instructions 'No special instructions were received'

loop_
_space_group_symop_id
_space_group_symop_operation_xyz
1 'x, y, z'
2 '-x+1/2, y+1/2, -z+1/2'
3 '-x, -y, -z'
4 'x-1/2, -y-1/2, z-1/2'

loop_
_atom_site_label
_atom_site_type_symbol
_atom_site_fract_x
_atom_site_fract_y
_atom_site_fract_z
_atom_site_U_iso_or_equiv
_atom_site_adp_type
_atom_site_occupancy
_atom_site_calc_flag
S1 S -0.64539(11) 0.61004(2) 0.17953(4) 0.01966(13) Uani 1 d
O1 O -0.2889(3) 0.47826(6) 0.38838(11) 0.0198(3) Uani 1 d
O2 O -0.0865(3) 0.47152(6) 0.13815(11) 0.0192(3) Uani 1 d
N1 N 0.0116(3) 0.39538(7) 0.43895(13) 0.0168(3) Uani 1 d
N2 N 0.2072(3) 0.38850(7) 0.19470(13) 0.0171(3) Uani 1 d
C1 C -0.5832(4) 0.56842(8) 0.31482(17) 0.0187(4) Uani 1 d
C2 C -0.3867(4) 0.52076(8) 0.29741(16) 0.0161(4) Uani 1 d
C3 C -0.2877(4) 0.51710(8) 0.17517(16) 0.0164(4) Uani 1 d
C4 C -0.4076(4) 0.56276(9) 0.09935(17) 0.0181(4) Uani 1 d
C5 C -0.0834(4) 0.43423(8) 0.35340(16) 0.0152(3) Uani 1 d
C6 C 0.0161(4) 0.43074(8) 0.22835(16) 0.0160(4) Uani 1 d
C7 C 0.2127(4) 0.34950(8) 0.40583(16) 0.0166(4) Uani 1 d
C8 C 0.3196(4) 0.30488(9) 0.49424(18) 0.0206(4) Uani 1 d
C9 C 0.5166(5) 0.25821(9) 0.46083(19) 0.0240(4) Uani 1 d
C10 C 0.6147(5) 0.25510(9) 0.33936(19) 0.0240(4) Uani 1 d
C11 C 0.5151(4) 0.29835(9) 0.25212(18) 0.0217(4) Uani 1 d
C12 C 0.3110(4) 0.34610(8) 0.28339(16) 0.0166(4) Uani 1 d
H4 H -0.370(5) 0.5708(9) 0.0184(19) 0.017(5) Uiso 1 d
H9 H 0.586(5) 0.2273(10) 0.5182(19) 0.028(6) Uiso 1 d
H8 H 0.251(5) 0.3088(9) 0.576(2) 0.023(5) Uiso 1 d
H11 H 0.580(5) 0.2985(10) 0.167(2) 0.027(6) Uiso 1 d
H1 H -0.680(5) 0.5806(10) 0.387(2) 0.028(6) Uiso 1 d
H10 H 0.756(6) 0.2247(11) 0.322(2) 0.035(7) Uiso 1 d

loop_
_atom_site_aniso_label
_atom_site_aniso_U_11
_atom_site_aniso_U_22
_atom_site_aniso_U_33
_atom_site_aniso_U_23
_atom_site_aniso_U_13
_atom_site_aniso_U_12
S1 0.0196(2) 0.0176(2) 0.0218(2) 0.00146(18) 0.00138(17) 0.00167(18)
O1 0.0244(7) 0.0219(6) 0.0136(6) 0.0022(5) 0.0059(5) 0.0074(5)
O2 0.0228(7) 0.0222(7) 0.0128(6) 0.0024(5) 0.0048(5) 0.0063(5)
N1 0.0182(8) 0.0179(7) 0.0145(7) -0.0002(6) 0.0018(6) -0.0011(6)
N2 0.0175(8) 0.0191(7) 0.0151(7) -0.0014(6) 0.0037(6) -0.0010(6)
C1 0.0191(10) 0.0191(9) 0.0180(9) -0.0019(7) 0.0033(7) -0.0002(7)
C2 0.0184(9) 0.0166(8) 0.0133(8) 0.0009(6) 0.0007(7) -0.0015(7)
C3 0.0142(9) 0.0184(8) 0.0167(9) -0.0020(7) 0.0014(7) -0.0012(7)
C4 0.0178(9) 0.0211(9) 0.0156(9) -0.0002(7) 0.0014(7) -0.0007(7)
C5 0.0145(9) 0.0161(8) 0.0155(8) -0.0016(6) 0.0042(7) -0.0010(7)
C6 0.0155(9) 0.0180(9) 0.0145(8) -0.0001(6) 0.0017(7) -0.0022(7)
C7 0.0146(9) 0.0165(8) 0.0188(9) -0.0016(7) 0.0013(7) -0.0026(6)
C8 0.0198(10) 0.0218(9) 0.0200(9) 0.0021(7) -0.0013(7) -0.0035(7)
C9 0.0237(11) 0.0197(9) 0.0279(10) 0.0035(8) -0.0050(8) -0.0012(8)
C10 0.0196(10) 0.0205(9) 0.0314(11) -0.0036(8) -0.0023(8) 0.0029(8)
C11 0.0195(10) 0.0237(10) 0.0220(10) -0.0052(8) 0.0009(8) 0.0003(8)
C12 0.0144(9) 0.0173(8) 0.0178(9) -0.0015(7) -0.0006(7) -0.0017(7)

loop_
_atom_type_symbol
_atom_type_description
_atom_type_scat_dispersion_real
_atom_type_scat_dispersion_imag
_atom_type_scat_source
C C 0.0033 0.0016 'International Tables Vol C Tables 4.2.6.8 and 6.1.1.4'
H H 0.0000 0.0000 'International Tables Vol C Tables 4.2.6.8 and 6.1.1.4'
N N 0.0061 0.0033 'International Tables Vol C Tables 4.2.6.8 and 6.1.1.4'
O O 0.0106 0.0060 'International Tables Vol C Tables 4.2.6.8 and 6.1.1.4'
S S 0.1246 0.1234 'International Tables Vol C Tables 4.2.6.8 and 6.1.1.4'

loop_
_exptl_crystal_face_index_h
_exptl_crystal_face_index_k
_exptl_crystal_face_index_l
_exptl_crystal_face_perp_dist
_exptl_oxdiff_crystal_face_indexfrac_h
_exptl_oxdiff_crystal_face_indexfrac_k
_exptl_oxdiff_crystal_face_indexfrac_l
_exptl_oxdiff_crystal_face_x
_exptl_oxdiff_crystal_face_y
_exptl_oxdiff_crystal_face_z
-2 1 -2 0.1664 -2.0000 1.0001 -2.0000 -0.0245 0.3184 0.1525
2 -1 2 0.1664 2.0000 -1.0001 2.0000 0.0245 -0.3184 -0.1525
0 -1 0 0.0262 -0.0000 -1.0000 -0.0000 0.0336 -0.0004 -0.0012
0 1 0 0.0262 0.0000 1.0000 0.0000 -0.0336 0.0004 0.0012
0 0 -1 0.0329 -0.0000 0.0000 -1.0000 0.0023 -0.0011 0.0655
0 0 1 0.0329 0.0000 -0.0000 1.0000 -0.0023 0.0011 -0.0655

loop_
_geom_angle_atom_site_label_1
_geom_angle_atom_site_label_2
_geom_angle_atom_site_label_3
_geom_angle
C4 S1 C1 93.18(9)
C5 O1 C2 115.71(13)
C6 O2 C3 115.45(13)
C5 N1 C7 116.99(15)
C6 N2 C12 117.01(15)
S1 C1 H1 120.3(13)
C2 C1 S1 109.94(14)
C2 C1 H1 129.8(13)
O1 C2 C3 121.85(16)
C1 C2 O1 124.46(16)
C1 C2 C3 113.68(16)
O2 C3 C2 122.74(15)
C4 C3 O2 123.92(16)
C4 C3 C2 113.33(16)
S1 C4 H4 121.2(13)
C3 C4 S1 109.86(14)
C3 C4 H4 128.8(13)
O1 C5 C6 122.04(15)
N1 C5 O1 115.60(15)
N1 C5 C6 122.34(16)
O2 C6 C5 122.15(15)
N2 C6 O2 115.75(15)
N2 C6 C5 122.10(16)
N1 C7 C8 119.71(17)
N1 C7 C12 120.75(16)
C8 C7 C12 119.54(17)
C7 C8 H8 117.6(12)
C9 C8 C7 119.86(18)
C9 C8 H8 122.6(12)
C8 C9 C10 120.48(18)
C8 C9 H9 121.0(14)
C10 C9 H9 118.5(14)
C9 C10 H10 118.0(15)
C11 C10 C9 120.58(19)
C11 C10 H10 121.3(15)
C10 C11 C12 120.12(18)
C10 C11 H11 123.4(13)
C12 C11 H11 116.5(13)
N2 C12 C7 120.80(16)
N2 C12 C11 119.78(17)
C11 C12 C7 119.42(16)

loop_
_geom_bond_atom_site_label_1
_geom_bond_atom_site_label_2
_geom_bond_distance
S1 C1 1.7184(19)
S1 C4 1.7166(19)
O1 C2 1.386(2)
O1 C5 1.367(2)
O2 C3 1.384(2)
O2 C6 1.363(2)
N1 C5 1.292(2)
N1 C7 1.375(2)
N2 C6 1.294(2)
N2 C12 1.376(2)
C1 C2 1.350(3)
C1 H1 0.95(2)
C2 C3 1.415(2)
C3 C4 1.358(2)
C4 H4 0.92(2)
C5 C6 1.444(2)
C7 C8 1.409(2)
C7 C12 1.416(3)
C8 C9 1.376(3)
C8 H8 0.96(2)
C9 C10 1.405(3)
C9 H9 0.94(2)
C10 C11 1.372(3)
C10 H10 0.92(2)
C11 C12 1.407(3)
C11 H11 0.97(2)
